data_7159246
loop_
_publ_author_name
'Aksenov, Nicolai A.'
'Aksenov, Dmitrii A.'
'Ganusenko, Daniil D.'
'Kurenkov, Igor A.'
'Leontiev, Alexander V.'
'Aksenov, Alexander V.'

_publ_section_title
;
 Synthesis of 2-carboxyaniline-substituted maleimides from
 2'-nitrochalcones.
;
_journal_issue 15
_journal_name_full 'Organic &amp; biomolecular chemistry'
_journal_page_first 3156
_journal_page_last 3166
_journal_paper_doi 10.1039/d3ob00197k
_journal_volume 21
_journal_year 2023
_chemical_formula_moiety 'C2 H6 O S, C17 H12 N2 O4'
_chemical_formula_sum 'C19 H18 N2 O5 S'
_chemical_formula_weight 386.41
_chemical_name_systematic '2-((2,5-dioxo-4-phenyl-2,5-dihydro-1H-pyrrol-3-yl)amino)benzoic acid'
_space_group_crystal_system monoclinic
_space_group_IT_number 14
_space_group_name_Hall '-P 2ybc'
_space_group_name_H-M_alt 'P 1 21/c 1'
_atom_sites_solution_hydrogens mixed
_atom_sites_solution_primary dual
_audit_creation_date 2023-01-17
_audit_creation_method
;
Olex2 1.3
(compiled 2020.11.12 svn.r5f609507 for OlexSys, GUI svn.r6408)
;
_audit_update_record
;
2023-01-17 deposited with the CCDC.	2023-03-15 downloaded from the CCDC.
;
_cell_angle_alpha 90
_cell_angle_beta 99.2150(10)
_cell_angle_gamma 90
_cell_formula_units_Z 4
_cell_length_a 9.71100(10)
_cell_length_b 8.91200(10)
_cell_length_c 20.7791(2)
_cell_measurement_reflns_used 12661
_cell_measurement_temperature 100.01(10)
_cell_measurement_theta_max 75.9490
_cell_measurement_theta_min 2.1610
_cell_volume 1775.11(3)
_computing_cell_refinement 'CrysAlisPro 1.171.40.67a (Rigaku OD, 2019)'
_computing_data_collection 'CrysAlisPro 1.171.40.67a (Rigaku OD, 2019)'
_computing_data_reduction 'CrysAlisPro 1.171.40.67a (Rigaku OD, 2019)'
_computing_molecular_graphics 'Olex2 1.3 (Dolomanov et al., 2009)'
_computing_publication_material 'Olex2 1.3 (Dolomanov et al., 2009)'
_computing_structure_refinement 'SHELXL 2018/3 (Sheldrick, 2015)'
_computing_structure_solution 'SHELXT 2018/2 (Sheldrick, 2018)'
_diffrn_ambient_environment N~2~
_diffrn_ambient_temperature 100.01(10)
_diffrn_detector 'CCD plate'
_diffrn_detector_area_resol_mean 5.2529
_diffrn_detector_type AtlasS2
_diffrn_measured_fraction_theta_full 1.000
_diffrn_measured_fraction_theta_max 0.999
_diffrn_measurement_details
;
List of Runs (angles in degrees, time in seconds):

  # Type    Start    End  Width  t~exp~   \w     \q     \k     \f   Frames
#--------------------------------------------------------------------------
  1  \w    -87.00  -6.00   1.00    1.00    --  -40.82 125.00-180.00   81
  2  \w   -115.00 -16.00   1.00    1.00    --  -40.82 -38.00-180.00   99
  3  \w   -115.00 -16.00   1.00    1.00    --  -40.82 -38.00 -90.00   99
  4  \w      6.00  82.00   1.00    1.00    --   40.82 -99.00 150.00   76
  5  \w    -31.00  69.00   1.00    1.00    --   40.82 -57.00-180.00  100
  6  \w     36.00 109.00   1.00    1.00    --  112.00-111.00  30.00   73
  7  \w     40.00 141.00   1.00    1.00    --  112.00 -61.00 -90.00  101
  8  \w     37.00 137.00   1.00    1.00    --  112.00 -33.00 172.92  100
  9  \w     36.00 109.00   1.00    1.00    --  112.00-111.00   0.00   73
 10  \w    103.00 178.00   1.00    1.00    --  112.00  77.00 -60.00   75
 11  \w    103.00 178.00   1.00    1.00    --  112.00  77.00 120.00   75
 12  \w     36.00 140.00   1.00    1.00    --  112.00 -30.00 -60.00  104
 13  \w     30.00 106.00   1.00    1.00    --  112.00 -95.00  90.00   76
 14  \w    104.00 178.00   1.00    1.00    --  112.00 111.00-180.00   74
 15  \w     83.00 178.00   1.00    1.00    --  112.00  61.00-120.00   95
 16  \w     86.00 178.00   1.00    1.00    --  112.00  45.00-180.00   92
 17  \w     36.00 109.00   1.00    1.00    --  112.00-111.00 -30.00   73
 18  \w    103.00 178.00   1.00    1.00    --  112.00  77.00 -30.00   75
 19  \w     30.00 106.00   1.00    1.00    --  112.00 -95.00  30.00   76
 20  \w     61.00 146.00   1.00    1.00    --  112.00 178.00 150.00   85
 21  \w     30.00 106.00   1.00    1.00    --  112.00 -95.00  60.00   76
 22  \w     81.00 120.00   1.00    1.00    --  112.00   0.00-180.00   39
;
_diffrn_measurement_device 'four-circle diffractometer'
_diffrn_measurement_device_type 'SuperNova, Dual, Cu at home/near, AtlasS2'
_diffrn_measurement_method '\w scans'
_diffrn_orient_matrix_type 'CrysAlisPro convention (1999,Acta A55,543-557)'
_diffrn_orient_matrix_UB_11 0.1534084000
_diffrn_orient_matrix_UB_12 -0.0358563000
_diffrn_orient_matrix_UB_13 -0.0043683000
_diffrn_orient_matrix_UB_21 0.0351926000
_diffrn_orient_matrix_UB_22 0.0005172000
_diffrn_orient_matrix_UB_23 0.0749748000
_diffrn_orient_matrix_UB_31 -0.0324948000
_diffrn_orient_matrix_UB_32 -0.1690981000
_diffrn_orient_matrix_UB_33 0.0011494000
_diffrn_radiation_monochromator synchrotron
_diffrn_radiation_probe x-ray
_diffrn_radiation_type synchrotron
_diffrn_radiation_wavelength 1.54184
_diffrn_reflns_av_R_equivalents 0.0225
_diffrn_reflns_av_unetI/netI 0.0149
_diffrn_reflns_Laue_measured_fraction_full 1.000
_diffrn_reflns_Laue_measured_fraction_max 0.999
_diffrn_reflns_limit_h_max 12
_diffrn_reflns_limit_h_min -12
_diffrn_reflns_limit_k_max 7
_diffrn_reflns_limit_k_min -11
_diffrn_reflns_limit_l_max 25
_diffrn_reflns_limit_l_min -26
_diffrn_reflns_number 19149
_diffrn_reflns_point_group_measured_fraction_full 1.000
_diffrn_reflns_point_group_measured_fraction_max 0.999
_diffrn_reflns_theta_full 67.684
_diffrn_reflns_theta_max 76.132
_diffrn_reflns_theta_min 4.311
_diffrn_source synchrotron
_exptl_absorpt_coefficient_mu 1.928
_exptl_absorpt_correction_T_max 0.790
_exptl_absorpt_correction_T_min 0.637
_exptl_absorpt_correction_type analytical
_exptl_absorpt_process_details
;
CrysAlisPro 1.171.40.67a (Rigaku Oxford Diffraction, 2019)
Analytical numeric absorption correction using a multifaceted crystal
			model based on expressions derived by R.C. Clark & J.S. Reid.
(Clark, R. C. & Reid, J. S. (1995). Acta Cryst. A51, 887-897)
Empirical absorption correction using spherical harmonics,
 implemented in SCALE3 ABSPACK scaling algorithm.
;
_exptl_crystal_colour 'clear yellowish yellow'
_exptl_crystal_colour_lustre clear
_exptl_crystal_colour_modifier yellowish
_exptl_crystal_colour_primary yellow
_exptl_crystal_density_diffrn 1.446
_exptl_crystal_description prism
_exptl_crystal_F_000 808
_exptl_crystal_preparation 'Prepared from nitrochalcone'
_exptl_crystal_recrystallization_method 'Crystallized by slow evaporation of saturated solution in EtOAc.'
_exptl_crystal_size_max 0.339
_exptl_crystal_size_mid 0.178
_exptl_crystal_size_min 0.15
_refine_diff_density_max 0.357
_refine_diff_density_min -0.640
_refine_diff_density_rms 0.059
_refine_ls_extinction_method none
_refine_ls_goodness_of_fit_ref 1.039
_refine_ls_hydrogen_treatment mixed
_refine_ls_matrix_type full
_refine_ls_number_parameters 258
_refine_ls_number_reflns 3715
_refine_ls_number_restraints 0
_refine_ls_restrained_S_all 1.039
_refine_ls_R_factor_all 0.0403
_refine_ls_R_factor_gt 0.0393
_refine_ls_shift/su_max 0.001
_refine_ls_shift/su_mean 0.000
_refine_ls_structure_factor_coef Fsqd
_refine_ls_weighting_details 'w=1/[\s^2^(Fo^2^)+(0.0526P)^2^+1.5336P] where P=(Fo^2^+2Fc^2^)/3'
_refine_ls_weighting_scheme calc
_refine_ls_wR_factor_gt 0.1051
_refine_ls_wR_factor_ref 0.1059
_reflns_Friedel_coverage 0.000
_reflns_number_gt 3576
_reflns_number_total 3715
_reflns_threshold_expression 'I > 2\s(I)'
_cod_data_source_file d3ob00197k2.cif
_cod_data_source_block anna_ros845_yellow_2
_cod_depositor_comments 'Adding full bibliography for 7159246.cif.'
_cod_database_code 7159246
_shelx_shelxl_version_number 2018/3
_chemical_oxdiff_formula 'C19 H18 N2 O5 S'
_shelx_space_group_comment
;
The symmetry employed for this shelxl refinement is uniquely defined
by the following loop, which should always be used as a source of
symmetry information in preference to the above space-group names.
They are only intended as comments.
;
_shelx_estimated_absorpt_t_max 0.761
_shelx_estimated_absorpt_t_min 0.561
_reflns_odcompleteness_completeness 98.76
_reflns_odcompleteness_iscentric 1
_reflns_odcompleteness_theta 76.86
_olex2_refinement_description
;
1. Fixed Uiso
 At 1.2 times of:
  All C(H) groups
 At 1.5 times of:
  All C(H,H,H) groups
2.a Aromatic/amide H refined with riding coordinates:
 C8(H8), C17(H17), C9(H9), C10(H10), C11(H11), C16(H16), C15(H15), C14(H14),
 C13(H13)
2.b Idealised Me refined as rotating group:
 C18(H18A,H18B,H18C), C19(H19A,H19B,H19C)
;
_olex2_exptl_crystal_mounting_method 'Mounted on the glass stick by acrylic glue'
_olex2_submission_special_instructions 'No special instructions were received'
_oxdiff_exptl_absorpt_empirical_details
;
Empirical correction (ABSPACK) includes:
- Absorption correction using spherical harmonics
- Frame scaling
;
_oxdiff_exptl_absorpt_empirical_full_max 1.196
_oxdiff_exptl_absorpt_empirical_full_min 0.846

loop_
_space_group_symop_operation_xyz
'x, y, z'
'-x, y+1/2, -z+1/2'
'-x, -y, -z'
'x, -y-1/2, z-1/2'

loop_
_atom_site_label
_atom_site_type_symbol
_atom_site_fract_x
_atom_site_fract_y
_atom_site_fract_z
_atom_site_U_iso_or_equiv
_atom_site_adp_type
_atom_site_occupancy
_atom_site_site_symmetry_order
_atom_site_calc_flag
_atom_site_refinement_flags_posn
_atom_site_refinement_flags_adp
_atom_site_refinement_flags_occupancy
_atom_site_disorder_assembly
_atom_site_disorder_group
S1 S 0.05376(4) 0.81389(5) 0.73489(2) 0.02745(13) Uani 1 1 d . . . . .
O2 O 0.67695(11) 0.93430(12) 0.59503(5) 0.0188(2) Uani 1 1 d . . . . .
O1 O 0.91747(11) 0.91618(14) 0.42385(5) 0.0221(3) Uani 1 1 d . . . . .
O3 O 0.32490(12) 0.79637(13) 0.59124(5) 0.0219(3) Uani 1 1 d . . . . .
O4 O 0.12414(13) 0.66869(16) 0.57229(6) 0.0279(3) Uani 1 1 d . . . . .
N2 N 0.49193(13) 0.78218(14) 0.50051(6) 0.0148(3) Uani 1 1 d . . . . .
N1 N 0.82831(14) 0.94684(16) 0.51961(6) 0.0192(3) Uani 1 1 d . . . . .
O008 O 0.08322(17) 0.68647(16) 0.69123(7) 0.0384(4) Uani 1 1 d . . . . .
C3 C 0.61597(15) 0.83093(16) 0.48557(7) 0.0145(3) Uani 1 1 d . . . . .
C7 C 0.40286(15) 0.66915(16) 0.47205(7) 0.0143(3) Uani 1 1 d . . . . .
C12 C 0.64783(15) 0.78336(16) 0.36472(7) 0.0148(3) Uani 1 1 d . . . . .
C4 C 0.70669(15) 0.91024(17) 0.54160(7) 0.0159(3) Uani 1 1 d . . . . .
C8 C 0.43739(15) 0.57859(16) 0.42204(7) 0.0158(3) Uani 1 1 d . . . . .
H8 H 0.521341 0.594177 0.406908 0.019 Uiso 1 1 calc R U . . .
C6 C 0.27822(15) 0.63818(17) 0.49695(7) 0.0159(3) Uani 1 1 d . . . . .
C17 C 0.52841(16) 0.84148(17) 0.32678(7) 0.0173(3) Uani 1 1 d . . . . .
H17 H 0.471275 0.907179 0.345189 0.021 Uiso 1 1 calc R U . . .
C9 C 0.34849(16) 0.46612(17) 0.39475(7) 0.0180(3) Uani 1 1 d . . . . .
H9 H 0.373487 0.407050 0.361573 0.022 Uiso 1 1 calc R U . . .
C5 C 0.24610(16) 0.71072(18) 0.55734(7) 0.0180(3) Uani 1 1 d . . . . .
C10 C 0.22217(16) 0.44038(18) 0.41635(8) 0.0199(3) Uani 1 1 d . . . . .
H10 H 0.160590 0.367939 0.396543 0.024 Uiso 1 1 calc R U . . .
C2 C 0.68539(15) 0.82844(17) 0.43364(7) 0.0154(3) Uani 1 1 d . . . . .
C11 C 0.18991(16) 0.52439(18) 0.46776(8) 0.0192(3) Uani 1 1 d . . . . .
H11 H 0.107251 0.504915 0.483472 0.023 Uiso 1 1 calc R U . . .
C1 C 0.82259(16) 0.89912(18) 0.45553(7) 0.0176(3) Uani 1 1 d . . . . .
C16 C 0.49434(18) 0.80145(17) 0.26132(8) 0.0208(3) Uani 1 1 d . . . . .
H16 H 0.415111 0.841349 0.236039 0.025 Uiso 1 1 calc R U . . .
C15 C 0.57840(18) 0.70220(18) 0.23381(8) 0.0213(3) Uani 1 1 d . . . . .
H15 H 0.554951 0.674765 0.190247 0.026 Uiso 1 1 calc R U . . .
C14 C 0.69743(17) 0.64389(18) 0.27130(8) 0.0217(3) Uani 1 1 d . . . . .
H14 H 0.753651 0.577362 0.252782 0.026 Uiso 1 1 calc R U . . .
C13 C 0.73300(16) 0.68454(17) 0.33648(8) 0.0192(3) Uani 1 1 d . . . . .
H13 H 0.813435 0.646041 0.361307 0.023 Uiso 1 1 calc R U . . .
C18 C 0.18752(19) 0.9489(2) 0.73279(9) 0.0283(4) Uani 1 1 d . . . . .
H18A H 0.276950 0.902031 0.744735 0.042 Uiso 1 1 calc R U . . .
H18B H 0.177611 1.028356 0.762921 0.042 Uiso 1 1 calc R U . . .
H18C H 0.180275 0.989413 0.689558 0.042 Uiso 1 1 calc R U . . .
C19 C 0.1071(2) 0.7428(3) 0.81540(9) 0.0394(5) Uani 1 1 d . . . . .
H19A H 0.049538 0.658839 0.822589 0.059 Uiso 1 1 calc R U . . .
H19B H 0.097714 0.820069 0.846597 0.059 Uiso 1 1 calc R U . . .
H19C H 0.202756 0.711307 0.820285 0.059 Uiso 1 1 calc R U . . .
H2 H 0.472(2) 0.813(2) 0.5362(12) 0.030(6) Uiso 1 1 d . . . . .
H1 H 0.900(2) 0.987(3) 0.5407(11) 0.031(6) Uiso 1 1 d . . . . .
H4 H 0.115(3) 0.696(3) 0.6107(15) 0.061(9) Uiso 1 1 d . . . . .

loop_
_atom_site_aniso_label
_atom_site_aniso_U_11
_atom_site_aniso_U_22
_atom_site_aniso_U_33
_atom_site_aniso_U_23
_atom_site_aniso_U_13
_atom_site_aniso_U_12
S1 0.0196(2) 0.0393(3) 0.0241(2) -0.00587(17) 0.00542(16) -0.00397(16)
O2 0.0195(5) 0.0230(5) 0.0146(5) -0.0028(4) 0.0049(4) -0.0021(4)
O1 0.0160(5) 0.0325(6) 0.0191(5) -0.0044(5) 0.0063(4) -0.0076(5)
O3 0.0208(6) 0.0273(6) 0.0191(5) -0.0069(4) 0.0075(4) -0.0068(5)
O4 0.0202(6) 0.0438(7) 0.0222(6) -0.0114(5) 0.0110(5) -0.0118(5)
N2 0.0144(6) 0.0176(6) 0.0132(6) -0.0018(5) 0.0047(4) -0.0028(5)
N1 0.0144(6) 0.0279(7) 0.0153(6) -0.0049(5) 0.0030(5) -0.0076(5)
O008 0.0568(9) 0.0376(8) 0.0248(7) -0.0100(6) 0.0185(6) -0.0172(7)
C3 0.0133(7) 0.0149(6) 0.0153(7) -0.0002(5) 0.0020(5) -0.0012(5)
C7 0.0146(7) 0.0142(6) 0.0136(6) 0.0022(5) 0.0011(5) -0.0008(5)
C12 0.0163(7) 0.0153(7) 0.0139(7) -0.0012(5) 0.0062(5) -0.0049(5)
C4 0.0150(7) 0.0166(7) 0.0159(7) 0.0002(5) 0.0024(5) -0.0009(5)
C8 0.0164(7) 0.0158(7) 0.0158(7) 0.0023(5) 0.0048(5) -0.0002(5)
C6 0.0146(7) 0.0183(7) 0.0150(7) 0.0000(5) 0.0028(5) -0.0014(5)
C17 0.0207(7) 0.0159(7) 0.0160(7) -0.0014(5) 0.0049(6) -0.0015(6)
C9 0.0219(7) 0.0166(7) 0.0159(7) -0.0010(6) 0.0041(6) 0.0003(6)
C5 0.0154(7) 0.0224(7) 0.0169(7) 0.0003(6) 0.0051(6) -0.0019(6)
C10 0.0197(7) 0.0194(7) 0.0201(7) -0.0026(6) 0.0011(6) -0.0049(6)
C2 0.0134(7) 0.0172(7) 0.0158(7) -0.0006(5) 0.0027(5) -0.0023(5)
C11 0.0151(7) 0.0229(8) 0.0198(7) 0.0003(6) 0.0037(6) -0.0041(6)
C1 0.0160(7) 0.0212(7) 0.0157(7) -0.0017(6) 0.0031(5) -0.0029(6)
C16 0.0277(8) 0.0182(7) 0.0156(7) 0.0015(6) 0.0005(6) -0.0022(6)
C15 0.0327(9) 0.0183(7) 0.0145(7) -0.0029(6) 0.0083(6) -0.0086(6)
C14 0.0239(8) 0.0196(7) 0.0247(8) -0.0074(6) 0.0131(6) -0.0061(6)
C13 0.0155(7) 0.0197(7) 0.0235(8) -0.0028(6) 0.0067(6) -0.0029(6)
C18 0.0321(9) 0.0252(8) 0.0271(9) 0.0030(7) 0.0036(7) -0.0028(7)
C19 0.0511(12) 0.0474(12) 0.0210(9) -0.0033(8) 0.0094(8) -0.0250(10)

loop_
_atom_type_symbol
_atom_type_description
_atom_type_scat_dispersion_real
_atom_type_scat_dispersion_imag
_atom_type_scat_source
C C 0.0181 0.0091 'International Tables Vol C Tables 4.2.6.8 and 6.1.1.4'
H H 0.0000 0.0000 'International Tables Vol C Tables 4.2.6.8 and 6.1.1.4'
N N 0.0311 0.0180 'International Tables Vol C Tables 4.2.6.8 and 6.1.1.4'
O O 0.0492 0.0322 'International Tables Vol C Tables 4.2.6.8 and 6.1.1.4'
S S 0.3331 0.5567 'International Tables Vol C Tables 4.2.6.8 and 6.1.1.4'

loop_
_exptl_crystal_face_index_h
_exptl_crystal_face_index_k
_exptl_crystal_face_index_l
_exptl_crystal_face_perp_dist
-2 -6 -1 0.1384
6 0 -2 0.0831
-5 0 -5 0.0802
2 0 -13 0.0669
-6 0 5 0.0731
3 -5 -2 0.1668
0 6 3 0.1695
5 0 5 0.0917
-3 0 12 0.0850
-2 -5 3 0.1365
0 -5 -5 0.1538
-2 0 -12 0.0760
1 6 -1 0.1672
2 0 12 0.0741

loop_
_geom_angle_atom_site_label_1
_geom_angle_atom_site_label_2
_geom_angle_atom_site_label_3
_geom_angle
_geom_angle_site_symmetry_1
_geom_angle_site_symmetry_3
_geom_angle_publ_flag
O008 S1 C18 106.57(9) . . ?
O008 S1 C19 103.99(10) . . ?
C18 S1 C19 99.20(9) . . ?
C5 O4 H4 112(2) . . ?
C3 N2 C7 130.10(13) . . ?
C3 N2 H2 115.5(16) . . ?
C7 N2 H2 113.4(16) . . ?
C4 N1 C1 109.98(12) . . ?
C4 N1 H1 127.6(15) . . ?
C1 N1 H1 122.4(15) . . ?
N2 C3 C4 113.55(13) . . ?
C2 C3 N2 138.06(14) . . ?
C2 C3 C4 108.39(12) . . ?
N2 C7 C8 121.68(13) . . ?
N2 C7 C6 119.55(13) . . ?
C8 C7 C6 118.64(13) . . ?
C17 C12 C2 120.12(13) . . ?
C17 C12 C13 119.38(14) . . ?
C13 C12 C2 120.48(14) . . ?
O2 C4 N1 127.44(14) . . ?
O2 C4 C3 126.29(14) . . ?
N1 C4 C3 106.27(12) . . ?
C7 C8 H8 119.5 . . ?
C9 C8 C7 120.97(14) . . ?
C9 C8 H8 119.5 . . ?
C7 C6 C5 121.98(13) . . ?
C11 C6 C7 118.81(14) . . ?
C11 C6 C5 118.86(13) . . ?
C12 C17 H17 119.9 . . ?
C12 C17 C16 120.20(14) . . ?
C16 C17 H17 119.9 . . ?
C8 C9 H9 119.6 . . ?
C8 C9 C10 120.78(14) . . ?
C10 C9 H9 119.6 . . ?
O3 C5 O4 122.84(14) . . ?
O3 C5 C6 124.13(14) . . ?
O4 C5 C6 112.99(13) . . ?
C9 C10 H10 120.6 . . ?
C11 C10 C9 118.76(14) . . ?
C11 C10 H10 120.6 . . ?
C3 C2 C12 134.18(14) . . ?
C3 C2 C1 106.60(13) . . ?
C12 C2 C1 119.02(13) . . ?
C6 C11 H11 119.1 . . ?
C10 C11 C6 121.87(14) . . ?
C10 C11 H11 119.1 . . ?
O1 C1 N1 123.96(14) . . ?
O1 C1 C2 127.32(14) . . ?
N1 C1 C2 108.71(12) . . ?
C17 C16 H16 119.9 . . ?
C15 C16 C17 120.13(15) . . ?
C15 C16 H16 119.9 . . ?
C16 C15 H15 120.0 . . ?
C14 C15 C16 119.98(14) . . ?
C14 C15 H15 120.0 . . ?
C15 C14 H14 119.9 . . ?
C15 C14 C13 120.25(15) . . ?
C13 C14 H14 119.9 . . ?
C12 C13 H13 120.0 . . ?
C14 C13 C12 120.05(15) . . ?
C14 C13 H13 120.0 . . ?
S1 C18 H18A 109.5 . . ?
S1 C18 H18B 109.5 . . ?
S1 C18 H18C 109.5 . . ?
H18A C18 H18B 109.5 . . ?
H18A C18 H18C 109.5 . . ?
H18B C18 H18C 109.5 . . ?
S1 C19 H19A 109.5 . . ?
S1 C19 H19B 109.5 . . ?
S1 C19 H19C 109.5 . . ?
H19A C19 H19B 109.5 . . ?
H19A C19 H19C 109.5 . . ?
H19B C19 H19C 109.5 . . ?

loop_
_geom_bond_atom_site_label_1
_geom_bond_atom_site_label_2
_geom_bond_distance
_geom_bond_site_symmetry_2
_geom_bond_publ_flag
S1 O008 1.5092(14) . ?
S1 C18 1.7765(19) . ?
S1 C19 1.786(2) . ?
O2 C4 1.2101(19) . ?
O1 C1 1.2246(19) . ?
O3 C5 1.2214(19) . ?
O4 C5 1.3256(19) . ?
O4 H4 0.85(3) . ?
N2 C3 1.3624(19) . ?
N2 C7 1.3960(19) . ?
N2 H2 0.84(2) . ?
N1 C4 1.3722(19) . ?
N1 C1 1.3906(19) . ?
N1 H1 0.84(2) . ?
C3 C4 1.517(2) . ?
C3 C2 1.361(2) . ?
C7 C8 1.398(2) . ?
C7 C6 1.418(2) . ?
C12 C17 1.394(2) . ?
C12 C2 1.476(2) . ?
C12 C13 1.400(2) . ?
C8 H8 0.9300 . ?
C8 C9 1.384(2) . ?
C6 C5 1.488(2) . ?
C6 C11 1.402(2) . ?
C17 H17 0.9300 . ?
C17 C16 1.394(2) . ?
C9 H9 0.9300 . ?
C9 C10 1.391(2) . ?
C10 H10 0.9300 . ?
C10 C11 1.381(2) . ?
C2 C1 1.478(2) . ?
C11 H11 0.9300 . ?
C16 H16 0.9300 . ?
C16 C15 1.387(2) . ?
C15 H15 0.9300 . ?
C15 C14 1.387(2) . ?
C14 H14 0.9300 . ?
C14 C13 1.391(2) . ?
C13 H13 0.9300 . ?
C18 H18A 0.9600 . ?
C18 H18B 0.9600 . ?
C18 H18C 0.9600 . ?
C19 H19A 0.9600 . ?
C19 H19B 0.9600 . ?
C19 H19C 0.9600 . ?

loop_
_geom_torsion_atom_site_label_1
_geom_torsion_atom_site_label_2
_geom_torsion_atom_site_label_3
_geom_torsion_atom_site_label_4
_geom_torsion
_geom_torsion_site_symmetry_1
_geom_torsion_site_symmetry_2
_geom_torsion_site_symmetry_3
_geom_torsion_site_symmetry_4
_geom_torsion_publ_flag
N2 C3 C4 O2 -1.5(2) . . . . ?
N2 C3 C4 N1 177.83(13) . . . . ?
N2 C3 C2 C12 8.4(3) . . . . ?
N2 C3 C2 C1 -177.02(17) . . . . ?
N2 C7 C8 C9 179.41(13) . . . . ?
N2 C7 C6 C5 -6.9(2) . . . . ?
N2 C7 C6 C11 179.95(13) . . . . ?
C3 N2 C7 C8 3.7(2) . . . . ?
C3 N2 C7 C6 179.54(14) . . . . ?
C3 C2 C1 O1 178.41(16) . . . . ?
C3 C2 C1 N1 -2.22(18) . . . . ?
C7 N2 C3 C4 -157.52(14) . . . . ?
C7 N2 C3 C2 21.8(3) . . . . ?
C7 C8 C9 C10 0.1(2) . . . . ?
C7 C6 C5 O3 -3.0(2) . . . . ?
C7 C6 C5 O4 179.27(14) . . . . ?
C7 C6 C11 C10 1.1(2) . . . . ?
C12 C17 C16 C15 0.7(2) . . . . ?
C12 C2 C1 O1 -6.0(2) . . . . ?
C12 C2 C1 N1 173.37(13) . . . . ?
C4 N1 C1 O1 -179.45(15) . . . . ?
C4 N1 C1 C2 1.15(18) . . . . ?
C4 C3 C2 C12 -172.30(16) . . . . ?
C4 C3 C2 C1 2.32(16) . . . . ?
C8 C7 C6 C5 169.08(14) . . . . ?
C8 C7 C6 C11 -4.1(2) . . . . ?
C8 C9 C10 C11 -3.1(2) . . . . ?
C6 C7 C8 C9 3.5(2) . . . . ?
C17 C12 C2 C3 52.2(2) . . . . ?
C17 C12 C2 C1 -121.90(16) . . . . ?
C17 C12 C13 C14 -0.7(2) . . . . ?
C17 C16 C15 C14 -0.7(2) . . . . ?
C9 C10 C11 C6 2.5(2) . . . . ?
C5 C6 C11 C10 -172.24(15) . . . . ?
C2 C3 C4 O2 178.98(15) . . . . ?
C2 C3 C4 N1 -1.70(17) . . . . ?
C2 C12 C17 C16 178.66(14) . . . . ?
C2 C12 C13 C14 -179.36(14) . . . . ?
C11 C6 C5 O3 170.11(15) . . . . ?
C11 C6 C5 O4 -7.6(2) . . . . ?
C1 N1 C4 O2 179.57(15) . . . . ?
C1 N1 C4 C3 0.26(17) . . . . ?
C16 C15 C14 C13 0.0(2) . . . . ?
C15 C14 C13 C12 0.7(2) . . . . ?
C13 C12 C17 C16 0.0(2) . . . . ?
C13 C12 C2 C3 -129.14(18) . . . . ?
C13 C12 C2 C1 56.8(2) . . . . ?

loop_
_exptl_oxdiff_crystal_face_indexfrac_h
_exptl_oxdiff_crystal_face_indexfrac_k
_exptl_oxdiff_crystal_face_indexfrac_l
_exptl_oxdiff_crystal_face_x
_exptl_oxdiff_crystal_face_y
_exptl_oxdiff_crystal_face_z
-1.5587 -5.5615 -1.0655 -0.0350 -0.1376 0.9899
6.3018 -0.0890 -1.9235 0.9783 0.0775 -0.1919
-5.3761 0.4915 -5.0192 -0.8204 -0.5653 0.0858
1.5387 0.3383 -13.4141 0.2825 -0.9514 -0.1226
-6.1808 0.3495 4.6041 -0.9808 0.1279 0.1470
2.5622 -5.2542 -2.2204 0.5912 -0.0790 0.8027
0.3220 5.6111 3.0560 -0.1651 0.2434 -0.9558
5.3833 -0.4409 5.0097 0.8198 0.5648 -0.0946
-3.3568 -0.2758 12.3998 -0.5592 0.8114 0.1700
-1.8131 -5.4691 2.6530 -0.0936 0.1323 0.9868
0.1574 -5.4177 -4.7102 0.2390 -0.3504 0.9056
-1.7784 0.3530 -12.1384 -0.2325 -0.9725 -0.0159
1.2585 5.6617 -1.0495 -0.0054 -0.0315 -0.9995
1.7775 -0.3567 12.1387 0.2325 0.9725 0.0165
